data_8106558
loop_
_publ_author_name
'Samipillai, Marivel'
'Govender, Thavendran'
'Kruger, Hendrik G.'
'Tricia, Naicker'

_publ_section_title
;
 Crystal structure of
 5-acetyl-3-(3-fluoro-4-morpholinophenyl)oxazolidin-2-one, C15H17FN2O4
;
_journal_issue 3
_journal_name_full 'Zeitschrift f\"ur Kristallographie - New Crystal Structures'
_journal_page_first 427
_journal_page_last 428
_journal_paper_doi 10.1515/ncrs-2016-0300
_journal_volume 232
_journal_year 2017
_chemical_formula_sum 'C15 H17 F N2 O4'
_chemical_formula_weight 308.30
_chemical_name_systematic 5-acetyl-3-(3-fluoro-4-morpholinophenyl)oxazolidin-2-one
_space_group_crystal_system monoclinic
_space_group_IT_number 14
_space_group_name_Hall '-P 2ybc'
_space_group_name_H-M_alt 'P 1 21/c 1'
_atom_sites_solution_hydrogens geom
_atom_sites_solution_primary direct
_atom_sites_solution_secondary difmap
_cell_angle_alpha 90
_cell_angle_beta 99.288(2)
_cell_angle_gamma 90
_cell_formula_units_Z 4
_cell_length_a 12.4266(11)
_cell_length_b 6.6865(5)
_cell_length_c 17.1510(15)
_cell_measurement_reflns_used 16828
_cell_measurement_temperature 173(2)
_cell_measurement_theta_max 28.34
_cell_measurement_theta_min 2.41
_cell_volume 1406.4(2)
_computing_cell_refinement 'SAINT (Bruker AXS Inc., Madison, WI, USA, 2006)[7]'
_computing_data_collection 'SAINT (Bruker AXS Inc., Madison, WI, USA, 2006)[7]'
_computing_data_reduction 'SAINT-Plus and XPREP (Bruker, 2008)[8]'
_computing_molecular_graphics 'X-Seed (Barbour, 2001[11]'
_computing_publication_material ORTEP-3[12]
_computing_structure_refinement 'SHELXS-2014 (Sheldrick, 2014)[10]'
_computing_structure_solution 'SHELXS-97 (Sheldrick, 1997)[9]'
_diffrn_ambient_temperature 173(2)
_diffrn_measured_fraction_theta_full 0.999
_diffrn_measured_fraction_theta_max 0.999
_diffrn_measurement_device_type 'Bruker Kappa Duo Apex II Diffractometer'
_diffrn_measurement_method '0.5\% \f scans and \w scans'
_diffrn_radiation_type MoK\a
_diffrn_radiation_wavelength 0.71073
_diffrn_reflns_av_R_equivalents 0.0347
_diffrn_reflns_av_unetI/netI 0.0290
_diffrn_reflns_Laue_measured_fraction_full 0.999
_diffrn_reflns_Laue_measured_fraction_max 0.999
_diffrn_reflns_limit_h_max 16
_diffrn_reflns_limit_h_min -16
_diffrn_reflns_limit_k_max 8
_diffrn_reflns_limit_k_min -8
_diffrn_reflns_limit_l_max 22
_diffrn_reflns_limit_l_min -22
_diffrn_reflns_number 16828
_diffrn_reflns_point_group_measured_fraction_full 0.999
_diffrn_reflns_point_group_measured_fraction_max 0.999
_diffrn_reflns_theta_full 25.242
_diffrn_reflns_theta_max 28.340
_diffrn_reflns_theta_min 2.407
_diffrn_source 'fine-focus sealed tube'
_exptl_absorpt_coefficient_mu 0.115
_exptl_absorpt_correction_T_max 1.000
_exptl_absorpt_correction_T_min 0.910
_exptl_absorpt_correction_type multi-scan
_exptl_absorpt_process_details 'SADABS (Sheldrick, 2001)'
_exptl_crystal_colour colourless
_exptl_crystal_density_diffrn 1.456
_exptl_crystal_description plate
_exptl_crystal_F_000 648
_exptl_crystal_size_max 0.390
_exptl_crystal_size_mid 0.250
_exptl_crystal_size_min 0.050
_exptl_transmission_factor_max 1.000
_exptl_transmission_factor_min 0.910
_refine_diff_density_max 0.255
_refine_diff_density_min -0.212
_refine_diff_density_rms 0.043
_refine_ls_extinction_coef .
_refine_ls_extinction_method none
_refine_ls_goodness_of_fit_ref 1.029
_refine_ls_hydrogen_treatment constr
_refine_ls_matrix_type full
_refine_ls_number_parameters 200
_refine_ls_number_reflns 3509
_refine_ls_number_restraints 0
_refine_ls_restrained_S_all 1.029
_refine_ls_R_factor_all 0.0636
_refine_ls_R_factor_gt 0.0422
_refine_ls_shift/su_max 0.000
_refine_ls_shift/su_mean 0.000
_refine_ls_structure_factor_coef Fsqd
_refine_ls_weighting_details 'w=1/[\s^2^(Fo^2^)+(0.0497P)^2^+0.4968P] where P=(Fo^2^+2Fc^2^)/3'
_refine_ls_weighting_scheme calc
_refine_ls_wR_factor_gt 0.1033
_refine_ls_wR_factor_ref 0.1139
_reflns_Friedel_coverage 0.000
_reflns_Friedel_fraction_full .
_reflns_Friedel_fraction_max .
_reflns_number_gt 2556
_reflns_number_total 3509
_reflns_threshold_expression 'I > 2\s(I)'
_cod_data_source_file suppl_ncrs-2016-0300_suppl.cif
_cod_data_source_block 1
_cod_original_sg_symbol_H-M 'P 21/c'
_cod_database_code 8106558
_shelx_space_group_comment
;
The symmetry employed for this shelxl refinement is uniquely defined
by the following loop, which should always be used as a source of
symmetry information in preference to the above space-group names.
They are only intended as comments.
;
_shelx_estimated_absorpt_t_min 0.957
_shelx_estimated_absorpt_t_max 0.994

loop_
_space_group_symop_operation_xyz
'x, y, z'
'-x, y+1/2, -z+1/2'
'-x, -y, -z'
'x, -y-1/2, z-1/2'

loop_
_atom_site_label
_atom_site_type_symbol
_atom_site_fract_x
_atom_site_fract_y
_atom_site_fract_z
_atom_site_U_iso_or_equiv
_atom_site_adp_type
_atom_site_occupancy
_atom_site_site_symmetry_order
_atom_site_calc_flag
_atom_site_refinement_flags_posn
_atom_site_refinement_flags_adp
_atom_site_refinement_flags_occupancy
_atom_site_disorder_assembly
_atom_site_disorder_group
F1 F 0.80765(8) 0.71695(13) 0.12697(6) 0.0375(3) Uani 1 1 d . . . . .
O1 O 0.64862(10) 1.22240(17) 0.29976(7) 0.0376(3) Uani 1 1 d . . . . .
O2 O 1.13563(9) 0.53271(16) 0.03838(7) 0.0333(3) Uani 1 1 d . . . . .
O3 O 1.28472(9) 0.69336(16) 0.01482(7) 0.0335(3) Uani 1 1 d . . . . .
O4 O 1.47301(10) 1.05972(19) 0.09716(8) 0.0452(3) Uani 1 1 d . . . . .
N1 N 0.78112(11) 1.08789(18) 0.18873(7) 0.0258(3) Uani 1 1 d . . . . .
N2 N 1.15623(10) 0.87577(18) 0.05818(7) 0.0261(3) Uani 1 1 d . . . . .
C1 C 0.65539(15) 1.3314(2) 0.22906(10) 0.0354(4) Uani 1 1 d . . . . .
H1A H 0.6444 1.4755 0.2384 0.042 Uiso 1 1 calc R U . . .
H1B H 0.5966 1.2866 0.1867 0.042 Uiso 1 1 calc R U . . .
C2 C 0.76414(14) 1.3015(2) 0.20264(9) 0.0306(4) Uani 1 1 d . . . . .
H2A H 0.7663 1.3777 0.1534 0.037 Uiso 1 1 calc R U . . .
H2B H 0.8231 1.3520 0.2437 0.037 Uiso 1 1 calc R U . . .
C3 C 0.77146(14) 0.9740(2) 0.26085(9) 0.0307(4) Uani 1 1 d . . . . .
H3A H 0.8308 1.0134 0.3038 0.037 Uiso 1 1 calc R U . . .
H3B H 0.7789 0.8293 0.2507 0.037 Uiso 1 1 calc R U . . .
C4 C 0.66271(15) 1.0139(2) 0.28580(10) 0.0363(4) Uani 1 1 d . . . . .
H4A H 0.6037 0.9672 0.2440 0.044 Uiso 1 1 calc R U . . .
H4B H 0.6576 0.9379 0.3346 0.044 Uiso 1 1 calc R U . . .
C5 C 0.87668(13) 1.0419(2) 0.15739(8) 0.0252(3) Uani 1 1 d . . . . .
C6 C 0.89033(12) 0.8508(2) 0.12708(9) 0.0260(3) Uani 1 1 d . . . . .
C7 C 0.97882(13) 0.7887(2) 0.09502(9) 0.0263(3) Uani 1 1 d . . . . .
H7 H 0.9833 0.6557 0.0763 0.032 Uiso 1 1 calc R U . . .
C8 C 1.06227(12) 0.9263(2) 0.09064(8) 0.0239(3) Uani 1 1 d . . . . .
C9 C 1.05072(13) 1.1206(2) 0.11698(9) 0.0284(3) Uani 1 1 d . . . . .
H9 H 1.1054 1.2171 0.1121 0.034 Uiso 1 1 calc R U . . .
C10 C 0.96062(13) 1.1758(2) 0.15027(9) 0.0293(3) Uani 1 1 d . . . . .
H10 H 0.9559 1.3088 0.1688 0.035 Uiso 1 1 calc R U . . .
C11 C 1.18499(13) 0.6879(2) 0.03774(8) 0.0269(3) Uani 1 1 d . . . . .
C12 C 1.32711(14) 0.8939(2) 0.02139(10) 0.0316(4) Uani 1 1 d . . . . .
H12 H 1.3299 0.9459 -0.0329 0.038 Uiso 1 1 calc R U . . .
C13 C 1.24476(13) 1.0178(2) 0.05775(9) 0.0293(3) Uani 1 1 d . . . . .
H13A H 1.2752 1.0619 0.1119 0.035 Uiso 1 1 calc R U . . .
H13B H 1.2206 1.1363 0.0250 0.035 Uiso 1 1 calc R U . . .
C14 C 1.44106(14) 0.9009(3) 0.06863(10) 0.0343(4) Uani 1 1 d . . . . .
C15 C 1.51184(16) 0.7190(3) 0.07280(12) 0.0455(5) Uani 1 1 d . . . . .
H15A H 1.5824 0.7476 0.1055 0.068 Uiso 1 1 calc R U . . .
H15B H 1.5232 0.6819 0.0195 0.068 Uiso 1 1 calc R U . . .
H15C H 1.4763 0.6084 0.0962 0.068 Uiso 1 1 calc R U . . .

loop_
_atom_site_aniso_label
_atom_site_aniso_U_11
_atom_site_aniso_U_22
_atom_site_aniso_U_33
_atom_site_aniso_U_23
_atom_site_aniso_U_13
_atom_site_aniso_U_12
F1 0.0390(6) 0.0253(5) 0.0516(6) -0.0080(4) 0.0179(5) -0.0132(4)
O1 0.0481(8) 0.0328(6) 0.0334(6) -0.0028(5) 0.0108(5) 0.0067(5)
O2 0.0380(7) 0.0254(5) 0.0373(6) -0.0061(5) 0.0084(5) -0.0093(5)
O3 0.0320(6) 0.0341(6) 0.0357(6) -0.0080(5) 0.0090(5) -0.0091(5)
O4 0.0367(7) 0.0485(7) 0.0487(8) -0.0089(6) 0.0011(6) -0.0129(6)
N1 0.0328(7) 0.0204(6) 0.0239(6) 0.0017(5) 0.0036(5) 0.0001(5)
N2 0.0268(7) 0.0248(6) 0.0259(6) 0.0002(5) 0.0019(5) -0.0084(5)
C1 0.0442(10) 0.0265(8) 0.0338(9) -0.0023(7) 0.0015(7) 0.0069(7)
C2 0.0428(10) 0.0198(7) 0.0278(8) -0.0012(6) 0.0010(7) 0.0008(6)
C3 0.0402(9) 0.0254(7) 0.0266(8) 0.0041(6) 0.0056(7) 0.0036(7)
C4 0.0468(10) 0.0301(8) 0.0345(9) 0.0014(7) 0.0139(8) 0.0023(7)
C5 0.0328(8) 0.0219(7) 0.0197(7) 0.0018(5) 0.0004(6) -0.0021(6)
C6 0.0301(8) 0.0209(7) 0.0265(7) 0.0011(6) 0.0028(6) -0.0092(6)
C7 0.0330(8) 0.0193(7) 0.0257(7) -0.0009(6) 0.0024(6) -0.0053(6)
C8 0.0271(8) 0.0245(7) 0.0188(6) 0.0022(5) -0.0008(6) -0.0047(6)
C9 0.0319(8) 0.0231(7) 0.0287(8) -0.0002(6) -0.0001(6) -0.0098(6)
C10 0.0374(9) 0.0195(7) 0.0296(8) -0.0026(6) 0.0016(7) -0.0055(6)
C11 0.0293(8) 0.0298(8) 0.0205(7) -0.0028(6) 0.0009(6) -0.0050(6)
C12 0.0344(9) 0.0330(8) 0.0275(8) 0.0013(6) 0.0048(6) -0.0108(7)
C13 0.0287(8) 0.0273(7) 0.0306(8) 0.0020(6) 0.0010(6) -0.0088(6)
C14 0.0333(9) 0.0424(9) 0.0283(8) 0.0000(7) 0.0082(7) -0.0105(7)
C15 0.0374(10) 0.0498(11) 0.0511(11) 0.0032(9) 0.0123(9) 0.0000(8)

loop_
_atom_type_symbol
_atom_type_description
_atom_type_scat_dispersion_real
_atom_type_scat_dispersion_imag
_atom_type_scat_source
C C 0.0033 0.0016 'International Tables Vol C Tables 4.2.6.8 and 6.1.1.4'
H H 0.0000 0.0000 'International Tables Vol C Tables 4.2.6.8 and 6.1.1.4'
N N 0.0061 0.0033 'International Tables Vol C Tables 4.2.6.8 and 6.1.1.4'
O O 0.0106 0.0060 'International Tables Vol C Tables 4.2.6.8 and 6.1.1.4'
F F 0.0171 0.0103 'International Tables Vol C Tables 4.2.6.8 and 6.1.1.4'

loop_
_geom_angle_atom_site_label_1
_geom_angle_atom_site_label_2
_geom_angle_atom_site_label_3
_geom_angle
_geom_angle_site_symmetry_1
_geom_angle_site_symmetry_3
C1 O1 C4 109.23(12) . .
C11 O3 C12 109.98(12) . .
C5 N1 C2 115.12(12) . .
C5 N1 C3 113.20(12) . .
C2 N1 C3 109.44(12) . .
C11 N2 C8 125.98(12) . .
C11 N2 C13 111.68(13) . .
C8 N2 C13 121.31(12) . .
O1 C1 C2 111.49(13) . .
O1 C1 H1A 109.3 . .
C2 C1 H1A 109.3 . .
O1 C1 H1B 109.3 . .
C2 C1 H1B 109.3 . .
H1A C1 H1B 108.0 . .
N1 C2 C1 109.69(13) . .
N1 C2 H2A 109.7 . .
C1 C2 H2A 109.7 . .
N1 C2 H2B 109.7 . .
C1 C2 H2B 109.7 . .
H2A C2 H2B 108.2 . .
N1 C3 C4 110.21(13) . .
N1 C3 H3A 109.6 . .
C4 C3 H3A 109.6 . .
N1 C3 H3B 109.6 . .
C4 C3 H3B 109.6 . .
H3A C3 H3B 108.1 . .
O1 C4 C3 111.10(14) . .
O1 C4 H4A 109.4 . .
C3 C4 H4A 109.4 . .
O1 C4 H4B 109.4 . .
C3 C4 H4B 109.4 . .
H4A C4 H4B 108.0 . .
C10 C5 C6 114.59(14) . .
C10 C5 N1 125.43(13) . .
C6 C5 N1 119.92(13) . .
F1 C6 C7 117.01(13) . .
F1 C6 C5 117.62(14) . .
C7 C6 C5 125.33(14) . .
C6 C7 C8 118.18(13) . .
C6 C7 H7 120.9 . .
C8 C7 H7 120.9 . .
C9 C8 C7 118.78(14) . .
C9 C8 N2 119.11(13) . .
C7 C8 N2 122.08(13) . .
C10 C9 C8 120.98(14) . .
C10 C9 H9 119.5 . .
C8 C9 H9 119.5 . .
C9 C10 C5 122.06(14) . .
C9 C10 H10 119.0 . .
C5 C10 H10 119.0 . .
O2 C11 O3 120.95(14) . .
O2 C11 N2 129.33(15) . .
O3 C11 N2 109.73(12) . .
O3 C12 C14 111.68(14) . .
O3 C12 C13 106.07(12) . .
C14 C12 C13 113.31(13) . .
O3 C12 H12 108.5 . .
C14 C12 H12 108.5 . .
C13 C12 H12 108.5 . .
N2 C13 C12 101.85(12) . .
N2 C13 H13A 111.4 . .
C12 C13 H13A 111.4 . .
N2 C13 H13B 111.4 . .
C12 C13 H13B 111.4 . .
H13A C13 H13B 109.3 . .
O4 C14 C15 122.86(16) . .
O4 C14 C12 117.45(16) . .
C15 C14 C12 119.50(15) . .
C14 C15 H15A 109.5 . .
C14 C15 H15B 109.5 . .
H15A C15 H15B 109.5 . .
C14 C15 H15C 109.5 . .
H15A C15 H15C 109.5 . .
H15B C15 H15C 109.5 . .

loop_
_geom_bond_atom_site_label_1
_geom_bond_atom_site_label_2
_geom_bond_distance
_geom_bond_site_symmetry_2
F1 C6 1.3621(16) .
O1 C1 1.429(2) .
O1 C4 1.4300(19) .
O2 C11 1.2063(18) .
O3 C11 1.3598(19) .
O3 C12 1.4387(18) .
O4 C14 1.209(2) .
N1 C5 1.414(2) .
N1 C2 1.4690(18) .
N1 C3 1.4736(19) .
N2 C11 1.3672(19) .
N2 C8 1.413(2) .
N2 C13 1.4542(19) .
C1 C2 1.506(2) .
C1 H1A 0.9900 .
C1 H1B 0.9900 .
C2 H2A 0.9900 .
C2 H2B 0.9900 .
C3 C4 1.506(2) .
C3 H3A 0.9900 .
C3 H3B 0.9900 .
C4 H4A 0.9900 .
C4 H4B 0.9900 .
C5 C10 1.395(2) .
C5 C6 1.401(2) .
C6 C7 1.371(2) .
C7 C8 1.398(2) .
C7 H7 0.9500 .
C8 C9 1.391(2) .
C9 C10 1.386(2) .
C9 H9 0.9500 .
C10 H10 0.9500 .
C12 C14 1.514(2) .
C12 C13 1.526(2) .
C12 H12 1.0000 .
C13 H13A 0.9900 .
C13 H13B 0.9900 .
C14 C15 1.496(3) .
C15 H15A 0.9800 .
C15 H15B 0.9800 .
C15 H15C 0.9800 .

loop_
_geom_torsion_atom_site_label_1
_geom_torsion_atom_site_label_2
_geom_torsion_atom_site_label_3
_geom_torsion_atom_site_label_4
_geom_torsion
_geom_torsion_site_symmetry_1
_geom_torsion_site_symmetry_2
_geom_torsion_site_symmetry_3
_geom_torsion_site_symmetry_4
C4 O1 C1 C2 -59.92(17) . . . .
C5 N1 C2 C1 175.05(12) . . . .
C3 N1 C2 C1 -56.14(16) . . . .
O1 C1 C2 N1 58.95(17) . . . .
C5 N1 C3 C4 -173.94(13) . . . .
C2 N1 C3 C4 56.20(17) . . . .
C1 O1 C4 C3 59.43(18) . . . .
N1 C3 C4 O1 -58.41(17) . . . .
C2 N1 C5 C10 9.9(2) . . . .
C3 N1 C5 C10 -117.01(16) . . . .
C2 N1 C5 C6 -167.18(13) . . . .
C3 N1 C5 C6 65.90(17) . . . .
C10 C5 C6 F1 -175.39(13) . . . .
N1 C5 C6 F1 2.0(2) . . . .
C10 C5 C6 C7 2.4(2) . . . .
N1 C5 C6 C7 179.78(14) . . . .
F1 C6 C7 C8 176.73(12) . . . .
C5 C6 C7 C8 -1.1(2) . . . .
C6 C7 C8 C9 -1.6(2) . . . .
C6 C7 C8 N2 -179.69(13) . . . .
C11 N2 C8 C9 172.49(14) . . . .
C13 N2 C8 C9 5.1(2) . . . .
C11 N2 C8 C7 -9.4(2) . . . .
C13 N2 C8 C7 -176.84(13) . . . .
C7 C8 C9 C10 2.8(2) . . . .
N2 C8 C9 C10 -179.05(13) . . . .
C8 C9 C10 C5 -1.4(2) . . . .
C6 C5 C10 C9 -1.1(2) . . . .
N1 C5 C10 C9 -178.32(14) . . . .
C12 O3 C11 O2 -178.46(14) . . . .
C12 O3 C11 N2 1.19(16) . . . .
C8 N2 C11 O2 4.8(3) . . . .
C13 N2 C11 O2 173.22(15) . . . .
C8 N2 C11 O3 -174.82(12) . . . .
C13 N2 C11 O3 -6.39(17) . . . .
C11 O3 C12 C14 127.95(14) . . . .
C11 O3 C12 C13 4.05(16) . . . .
C11 N2 C13 C12 8.35(16) . . . .
C8 N2 C13 C12 177.40(12) . . . .
O3 C12 C13 N2 -7.22(15) . . . .
C14 C12 C13 N2 -130.09(13) . . . .
O3 C12 C14 O4 -159.48(15) . . . .
C13 C12 C14 O4 -39.8(2) . . . .
O3 C12 C14 C15 25.3(2) . . . .
C13 C12 C14 C15 145.02(15) . . . .
